data_2228673
loop_
_publ_author_name
'Li, Shi-Jie'
'Miao, Dong-Liang'
'Song, Wen-Dong'
'Tong, Shao-Wei'
'An, Jing-Bo'

_publ_section_title
;
 Diaquabis(5-carboxy-2-propyl-1<i>H</i>-imidazole-4-carboxylato-\k^2^<i>N</i>^3^,<i>O</i>^4^)cobalt(II)
 3.5-hydrate
;
_journal_coeditor_code BT5437
_journal_issue 1
_journal_name_full 'Acta Crystallographica Section E'
_journal_page_first m106
_journal_page_last m107
_journal_paper_doi 10.1107/S1600536810052785
_journal_volume 67
_journal_year 2011
_chemical_formula_iupac '[Co (C8 H9 N2 O4)2 (H2 O)2], 3.5H2 O'
_chemical_formula_moiety 'C16 H22 Co N4 O10, 3.5(H2 O)'
_chemical_formula_sum 'C16 H29 Co N4 O13.5'
_chemical_formula_weight 552.36
_chemical_name_systematic
;
Diaquabis(5-carboxy-2-propyl-1<i>H</i>-imidazole-4-carboxylato-
\k^2^<i>N</i>^3^,<i>O</i>^4^)cobalt(II) 3.5-hydrate
;
_space_group_IT_number 2
_symmetry_cell_setting triclinic
_symmetry_space_group_name_Hall '-P 1'
_symmetry_space_group_name_H-M 'P -1'
_atom_sites_solution_hydrogens geom
_atom_sites_solution_primary direct
_atom_sites_solution_secondary difmap
_audit_creation_method SHELXL-97
_cell_angle_alpha 82.3710(10)
_cell_angle_beta 83.7430(10)
_cell_angle_gamma 87.330(2)
_cell_formula_units_Z 2
_cell_length_a 10.4050(10)
_cell_length_b 10.6131(11)
_cell_length_c 11.2529(13)
_cell_measurement_reflns_used 1702
_cell_measurement_temperature 298(2)
_cell_measurement_theta_max 25.93
_cell_measurement_theta_min 2.449
_cell_volume 1223.7(2)
_computing_cell_refinement 'SAINT (Bruker, 2004)'
_computing_data_collection 'SMART (Bruker, 2004)'
_computing_data_reduction 'SAINT (Bruker, 2004)'
_computing_molecular_graphics 'SHELXTL (Sheldrick, 2008)'
_computing_publication_material 'SHELXTL (Sheldrick, 2008)'
_computing_structure_refinement 'SHELXL97 (Sheldrick, 2008)'
_computing_structure_solution 'SHELXS97 (Sheldrick, 2008)'
_diffrn_ambient_temperature 298(2)
_diffrn_measured_fraction_theta_full 0.984
_diffrn_measured_fraction_theta_max 0.984
_diffrn_measurement_device_type 'Bruker SMART 1000 CCD area-detector'
_diffrn_measurement_method '\f and \w'
_diffrn_radiation_monochromator graphite
_diffrn_radiation_source 'fine-focus sealed tube'
_diffrn_radiation_type MoK\a
_diffrn_radiation_wavelength 0.71073
_diffrn_reflns_av_R_equivalents 0.0335
_diffrn_reflns_av_sigmaI/netI 0.0797
_diffrn_reflns_limit_h_max 11
_diffrn_reflns_limit_h_min -12
_diffrn_reflns_limit_k_max 11
_diffrn_reflns_limit_k_min -12
_diffrn_reflns_limit_l_max 12
_diffrn_reflns_limit_l_min -13
_diffrn_reflns_number 6529
_diffrn_reflns_theta_full 25.00
_diffrn_reflns_theta_max 25.00
_diffrn_reflns_theta_min 1.84
_diffrn_standards_number 0
_exptl_absorpt_coefficient_mu 0.773
_exptl_absorpt_correction_T_max 0.9479
_exptl_absorpt_correction_T_min 0.8734
_exptl_absorpt_correction_type multi-scan
_exptl_absorpt_process_details '(SADABS; Bruker, 2004)'
_exptl_crystal_colour red
_exptl_crystal_density_diffrn 1.499
_exptl_crystal_density_method 'not measured'
_exptl_crystal_description cube
_exptl_crystal_F_000 576
_exptl_crystal_size_max 0.18
_exptl_crystal_size_mid 0.09
_exptl_crystal_size_min 0.07
_refine_diff_density_max 0.326
_refine_diff_density_min -0.311
_refine_ls_extinction_method none
_refine_ls_goodness_of_fit_ref 1.027
_refine_ls_hydrogen_treatment constr
_refine_ls_matrix_type full
_refine_ls_number_parameters 376
_refine_ls_number_reflns 4249
_refine_ls_number_restraints 18
_refine_ls_restrained_S_all 1.186
_refine_ls_R_factor_all 0.0959
_refine_ls_R_factor_gt 0.0504
_refine_ls_shift/su_max 0.001
_refine_ls_shift/su_mean 0.000
_refine_ls_structure_factor_coef Fsqd
_refine_ls_weighting_details 'calc w=1/[\s^2^(Fo^2^)+(0.0305P)^2^] where P=(Fo^2^+2Fc^2^)/3'
_refine_ls_weighting_scheme calc
_refine_ls_wR_factor_gt 0.0905
_refine_ls_wR_factor_ref 0.1011
_reflns_number_gt 2522
_reflns_number_total 4249
_reflns_threshold_expression I>2\s(I)
_cod_data_source_file bt5437.cif
_cod_data_source_block I
_cod_database_code 2228673
_cod_database_fobs_code 2228673

loop_
_symmetry_equiv_pos_as_xyz
'x, y, z'
'-x, -y, -z'

loop_
_atom_site_type_symbol
_atom_site_label
_atom_site_fract_x
_atom_site_fract_y
_atom_site_fract_z
_atom_site_U_iso_or_equiv
_atom_site_adp_type
_atom_site_calc_flag
_atom_site_refinement_flags
_atom_site_occupancy
_atom_site_disorder_assembly
_atom_site_disorder_group
Co Co1 0.34903(6) 0.79029(6) 0.19293(6) 0.0468(2) Uani d . 1 . .
N N1 0.3265(3) 0.7131(3) 0.3764(3) 0.0447(9) Uani d . 1 A .
N N2 0.3046(3) 0.6416(4) 0.5685(3) 0.0548(11) Uani d . 1 A .
H H2 0.2910 0.6408 0.6453 0.066 Uiso calc R 1 . .
N N3 0.1480(3) 0.7861(3) 0.1738(3) 0.0419(9) Uani d . 1 B .
N N4 -0.0526(3) 0.7781(4) 0.1332(3) 0.0504(10) Uani d . 1 B .
H H4 -0.1231 0.7478 0.1171 0.060 Uiso calc R 1 . .
O O1 0.3958(3) 0.5942(3) 0.1833(3) 0.0525(8) Uani d . 1 . .
O O2 0.4033(3) 0.4039(3) 0.2939(3) 0.0629(9) Uani d . 1 . .
O O3 0.3743(3) 0.3174(3) 0.5125(3) 0.0670(10) Uani d . 1 . .
H H3 0.3830 0.3458 0.4408 0.100 Uiso calc R 1 . .
O O7W 0.3316(3) 0.3924(3) 0.6857(3) 0.0687(11) Uani d . 1 . .
O O5 0.2850(3) 0.9854(3) 0.2050(3) 0.0533(9) Uani d . 1 . .
O O6 0.1184(3) 1.1214(3) 0.1846(3) 0.0633(10) Uani d . 1 . .
O O7 -0.1073(3) 1.1143(3) 0.1400(3) 0.0606(9) Uani d . 1 . .
H H7 -0.0327 1.1136 0.1571 0.091 Uiso calc R 1 . .
O O8 -0.2424(3) 0.9744(3) 0.1005(3) 0.0585(9) Uani d . 1 . .
O O1W 0.3850(3) 0.8336(3) 0.0107(3) 0.0766(12) Uani d D 1 . .
H H1W 0.3418 0.8937 -0.0259 0.115 Uiso d RD 1 . .
H H2W 0.4514 0.8160 -0.0359 0.115 Uiso d RD 1 . .
O O2W 0.5401(3) 0.8259(3) 0.2132(3) 0.0758(12) Uani d D 1 . .
H H4W 0.5741 0.7575 0.2459 0.114 Uiso d RD 1 . .
H H3W 0.6004 0.8732 0.1786 0.114 Uiso d RD 1 . .
O O3W 0.5950(3) 0.7723(3) 0.8703(3) 0.0881(12) Uani d D 1 . .
H H5W 0.5992 0.7238 0.8155 0.132 Uiso d RD 1 . .
H H6W 0.6319 0.8410 0.8414 0.132 Uiso d RD 1 . .
O O4W 0.2706(4) 0.6669(4) 0.8096(3) 0.1170(16) Uani d D 1 . .
H H7W 0.2264 0.7287 0.8359 0.176 Uiso d RD 1 . .
H H8W 0.2895 0.6117 0.8675 0.176 Uiso d RD 1 . .
O O5W 0.7616(4) 0.6532(4) 0.0420(4) 0.1161(15) Uani d D 1 . .
H H9W 0.7321 0.7065 -0.0124 0.174 Uiso d RD 1 . .
H H10W 0.7077 0.6476 0.1048 0.174 Uiso d RD 1 . .
O O6W 0.4094(5) 0.5155(6) 0.9607(5) 0.0591(18) Uani d PD 0.50 . .
H H12W 0.4516 0.5578 1.0016 0.089 Uiso d PRD 0.50 . .
H H11W 0.3534 0.4759 1.0109 0.089 Uiso d PRD 0.50 . .
C C1 0.3847(4) 0.5225(5) 0.2824(4) 0.0453(12) Uani d . 1 . .
C C2 0.3472(4) 0.5846(4) 0.3905(4) 0.0388(11) Uani d . 1 . .
C C3 0.3330(4) 0.5379(4) 0.5099(4) 0.0424(11) Uani d . 1 . .
C C4 0.3452(4) 0.4105(5) 0.5768(5) 0.0503(13) Uani d . 1 . .
C C5 0.3013(5) 0.7456(5) 0.4860(5) 0.0585(14) Uani d . 1 . .
C C6 0.2961(17) 0.880(3) 0.514(2) 0.073(6) Uani d P 0.673(8) A 1
H H6A 0.3453 0.9326 0.4496 0.088 Uiso calc PR 0.673(8) A 1
H H6B 0.3353 0.8828 0.5880 0.088 Uiso calc PR 0.673(8) A 1
C C7 0.1592(11) 0.9306(11) 0.5282(9) 0.090(3) Uani d P 0.673(8) A 1
H H7A 0.1126 0.8861 0.5997 0.108 Uiso calc PR 0.673(8) A 1
H H7B 0.1159 0.9180 0.4589 0.108 Uiso calc PR 0.673(8) A 1
C C8 0.1612(10) 1.0747(8) 0.5395(9) 0.128(5) Uani d P 0.673(8) A 1
H H8A 0.2085 1.0867 0.6055 0.192 Uiso calc PR 0.673(8) A 1
H H8B 0.0742 1.1075 0.5537 0.192 Uiso calc PR 0.673(8) A 1
H H8C 0.2023 1.1188 0.4662 0.192 Uiso calc PR 0.673(8) A 1
C C9 0.1692(5) 1.0100(5) 0.1877(4) 0.0476(12) Uani d . 1 . .
C C10 0.0912(4) 0.9051(4) 0.1699(4) 0.0406(11) Uani d . 1 . .
C C11 -0.0345(4) 0.9016(4) 0.1443(4) 0.0410(11) Uani d . 1 . .
C C12 -0.1370(5) 1.0008(5) 0.1268(4) 0.0485(13) Uani d . 1 . .
C C13 0.0583(4) 0.7107(5) 0.1515(4) 0.0478(12) Uani d . 1 . .
C C14 0.064(3) 0.569(3) 0.1696(16) 0.054(5) Uani d P 0.621(17) B 1
H H14A 0.1520 0.5390 0.1479 0.064 Uiso calc PR 0.621(17) B 1
H H14B 0.0087 0.5375 0.1170 0.064 Uiso calc PR 0.621(17) B 1
C C15 0.022(2) 0.517(2) 0.2987(18) 0.068(6) Uani d P 0.621(17) B 1
H H15A -0.0693 0.5370 0.3172 0.081 Uiso calc PR 0.621(17) B 1
H H15B 0.0697 0.5567 0.3521 0.081 Uiso calc PR 0.621(17) B 1
C C16 0.0448(10) 0.3732(14) 0.3208(11) 0.099(5) Uani d P 0.621(17) B 1
H H16A 0.0004 0.3336 0.2659 0.148 Uiso calc PR 0.621(17) B 1
H H16B 0.0127 0.3423 0.4021 0.148 Uiso calc PR 0.621(17) B 1
H H16C 0.1359 0.3532 0.3083 0.148 Uiso calc PR 0.621(17) B 1
C C6' 0.237(3) 0.867(5) 0.522(4) 0.067(11) Uani d P 0.327(8) A 2
H H6'1 0.1850 0.8512 0.5990 0.080 Uiso calc PR 0.327(8) A 2
H H6'2 0.1827 0.9061 0.4619 0.080 Uiso calc PR 0.327(8) A 2
C C7' 0.350(2) 0.954(2) 0.532(2) 0.083(7) Uani d P 0.327(8) A 2
H H7'1 0.4079 0.9571 0.4579 0.099 Uiso calc PR 0.327(8) A 2
H H7'2 0.3148 1.0395 0.5379 0.099 Uiso calc PR 0.327(8) A 2
C C8' 0.426(2) 0.9112(19) 0.637(2) 0.118(9) Uani d P 0.327(8) A 2
H H8'1 0.3673 0.8984 0.7099 0.177 Uiso calc PR 0.327(8) A 2
H H8'2 0.4856 0.9752 0.6444 0.177 Uiso calc PR 0.327(8) A 2
H H8'3 0.4721 0.8329 0.6252 0.177 Uiso calc PR 0.327(8) A 2
C C14' 0.083(5) 0.576(5) 0.122(3) 0.055(8) Uani d P 0.379(17) B 2
H H14C 0.1738 0.5519 0.1256 0.066 Uiso calc PR 0.379(17) B 2
H H14D 0.0623 0.5708 0.0407 0.066 Uiso calc PR 0.379(17) B 2
C C15' -0.0004(18) 0.4828(17) 0.212(2) 0.068(6) Uani d P 0.379(17) B 2
H H15C -0.0910 0.5058 0.2064 0.082 Uiso calc PR 0.379(17) B 2
H H15D 0.0148 0.3974 0.1907 0.082 Uiso calc PR 0.379(17) B 2
C C16' 0.029(4) 0.484(4) 0.342(3) 0.083(12) Uani d P 0.379(17) B 2
H H16D 0.0090 0.4031 0.3881 0.125 Uiso calc PR 0.379(17) B 2
H H16E -0.0218 0.5500 0.3768 0.125 Uiso calc PR 0.379(17) B 2
H H16F 0.1194 0.4990 0.3429 0.125 Uiso calc PR 0.379(17) B 2

loop_
_atom_site_aniso_label
_atom_site_aniso_U_11
_atom_site_aniso_U_22
_atom_site_aniso_U_33
_atom_site_aniso_U_12
_atom_site_aniso_U_13
_atom_site_aniso_U_23
Co1 0.0410(4) 0.0498(4) 0.0465(4) 0.0032(3) -0.0074(3) 0.0067(3)
N1 0.047(2) 0.045(2) 0.042(2) 0.0015(18) -0.0092(18) -0.001(2)
N2 0.063(3) 0.062(3) 0.037(2) 0.011(2) -0.0069(19) -0.002(2)
N3 0.039(2) 0.038(2) 0.047(2) 0.0006(18) -0.0086(18) 0.0025(18)
N4 0.039(2) 0.054(3) 0.057(3) -0.002(2) -0.0136(19) 0.005(2)
O1 0.058(2) 0.059(2) 0.0373(19) 0.0130(16) -0.0062(15) 0.0021(16)
O2 0.090(3) 0.046(2) 0.053(2) 0.0097(19) -0.0150(18) -0.0059(17)
O3 0.087(3) 0.052(2) 0.059(2) 0.002(2) -0.0148(19) 0.0103(19)
O7W 0.066(2) 0.086(3) 0.045(2) 0.0101(19) -0.0042(18) 0.0201(19)
O5 0.0476(19) 0.049(2) 0.064(2) -0.0059(16) -0.0147(16) -0.0017(16)
O6 0.060(2) 0.044(2) 0.087(3) 0.0017(17) -0.0118(18) -0.0077(19)
O7 0.049(2) 0.056(2) 0.076(3) 0.0130(18) -0.0102(17) -0.0079(19)
O8 0.0412(19) 0.063(2) 0.067(2) 0.0035(17) -0.0112(17) 0.0136(18)
O1W 0.061(2) 0.099(3) 0.054(2) 0.0337(19) 0.0069(17) 0.026(2)
O2W 0.044(2) 0.081(3) 0.092(3) -0.0128(18) -0.0180(18) 0.040(2)
O3W 0.080(3) 0.082(3) 0.104(3) -0.030(2) 0.029(2) -0.042(2)
O4W 0.156(4) 0.133(4) 0.067(3) 0.057(3) -0.025(3) -0.041(3)
O5W 0.105(3) 0.131(4) 0.129(4) 0.012(3) -0.060(3) -0.041(3)
O6W 0.066(4) 0.061(4) 0.052(4) -0.008(3) -0.009(3) -0.012(3)
C1 0.041(3) 0.047(3) 0.048(3) 0.003(2) -0.011(2) -0.002(3)
C2 0.034(2) 0.042(3) 0.039(3) 0.001(2) -0.007(2) 0.001(2)
C3 0.033(2) 0.049(3) 0.044(3) 0.002(2) -0.007(2) 0.000(2)
C4 0.037(3) 0.064(4) 0.047(3) 0.001(2) -0.010(2) 0.007(3)
C5 0.073(4) 0.051(4) 0.051(3) 0.011(3) -0.010(3) -0.007(3)
C6 0.089(16) 0.069(11) 0.062(8) 0.002(15) -0.006(11) -0.008(7)
C7 0.105(9) 0.076(8) 0.087(8) 0.014(7) -0.009(6) -0.012(6)
C8 0.176(11) 0.061(7) 0.140(10) 0.024(7) 0.016(8) -0.020(6)
C9 0.049(3) 0.046(3) 0.046(3) 0.000(3) -0.004(2) 0.002(2)
C10 0.038(3) 0.042(3) 0.041(3) -0.002(2) -0.005(2) 0.002(2)
C11 0.043(3) 0.036(3) 0.042(3) -0.001(2) -0.003(2) 0.002(2)
C12 0.045(3) 0.052(4) 0.043(3) 0.001(3) -0.001(2) 0.007(3)
C13 0.046(3) 0.043(3) 0.053(3) 0.001(2) -0.011(2) 0.001(2)
C14 0.051(10) 0.048(10) 0.063(14) -0.004(7) -0.016(11) -0.001(13)
C15 0.066(8) 0.050(10) 0.082(17) 0.004(6) -0.017(11) 0.016(11)
C16 0.091(8) 0.055(9) 0.143(11) 0.000(6) -0.010(7) 0.008(8)
C6' 0.07(3) 0.07(2) 0.060(16) 0.02(3) -0.01(2) -0.007(14)
C7' 0.102(19) 0.072(17) 0.073(15) 0.001(14) -0.011(12) -0.009(13)
C8' 0.128(19) 0.101(17) 0.13(2) -0.005(14) 0.002(16) -0.031(15)
C14' 0.053(13) 0.047(12) 0.06(2) -0.003(10) -0.010(18) 0.01(2)
C15' 0.071(11) 0.051(12) 0.079(17) -0.001(9) -0.009(10) 0.001(10)
C16' 0.074(13) 0.09(3) 0.08(2) -0.009(17) -0.030(14) 0.032(15)

loop_
_atom_type_symbol
_atom_type_description
_atom_type_scat_dispersion_real
_atom_type_scat_dispersion_imag
_atom_type_scat_source
C C 0.0033 0.0016 'International Tables Vol C Tables 4.2.6.8 and 6.1.1.4'
H H 0.0000 0.0000 'International Tables Vol C Tables 4.2.6.8 and 6.1.1.4'
N N 0.0061 0.0033 'International Tables Vol C Tables 4.2.6.8 and 6.1.1.4'
O O 0.0106 0.0060 'International Tables Vol C Tables 4.2.6.8 and 6.1.1.4'
Co Co 0.3494 0.9721 'International Tables Vol C Tables 4.2.6.8 and 6.1.1.4'

loop_
_geom_angle_atom_site_label_1
_geom_angle_atom_site_label_2
_geom_angle_atom_site_label_3
_geom_angle_site_symmetry_1
_geom_angle_site_symmetry_3
_geom_angle
_geom_angle_publ_flag
O1W Co1 O2W . . 90.34(12) ?
O1W Co1 N1 . . 169.71(14) ?
O2W Co1 N1 . . 88.21(12) ?
O1W Co1 N3 . . 89.35(12) ?
O2W Co1 N3 . . 170.64(14) ?
N1 Co1 N3 . . 93.72(13) ?
O1W Co1 O1 . . 91.72(13) ?
O2W Co1 O1 . . 91.42(12) ?
N1 Co1 O1 . . 78.13(13) ?
N3 Co1 O1 . . 97.94(13) ?
O1W Co1 O5 . . 89.43(12) ?
O2W Co1 O5 . . 93.14(12) ?
N1 Co1 O5 . . 100.82(13) ?
N3 Co1 O5 . . 77.50(13) ?
O1 Co1 O5 . . 175.29(11) ?
C5 N1 C2 . . 106.3(4) ?
C5 N1 Co1 . . 142.2(3) ?
C2 N1 Co1 . . 111.5(3) ?
C5 N2 C3 . . 108.6(4) ?
C5 N2 H2 . . 125.7 ?
C3 N2 H2 . . 125.7 ?
C13 N3 C10 . . 106.0(4) ?
C13 N3 Co1 . . 142.2(3) ?
C10 N3 Co1 . . 111.3(3) ?
C13 N4 C11 . . 108.7(4) ?
C13 N4 H4 . . 125.7 ?
C11 N4 H4 . . 125.7 ?
C1 O1 Co1 . . 115.7(3) ?
C4 O3 H3 . . 109.5 ?
C9 O5 Co1 . . 114.9(3) ?
C12 O7 H7 . . 109.5 ?
Co1 O1W H1W . . 119.6 ?
Co1 O1W H2W . . 129.5 ?
H1W O1W H2W . . 108.4 ?
Co1 O2W H4W . . 107.6 ?
Co1 O2W H3W . . 138.9 ?
H4W O2W H3W . . 108.3 ?
H5W O3W H6W . . 108.6 ?
H7W O4W H8W . . 110.7 ?
H9W O5W H10W . . 109.1 ?
H12W O6W H11W . . 106.1 ?
O2 C1 O1 . . 124.7(5) ?
O2 C1 C2 . . 119.0(4) ?
O1 C1 C2 . . 116.4(4) ?
N1 C2 C3 . . 110.0(4) ?
N1 C2 C1 . . 118.2(4) ?
C3 C2 C1 . . 131.7(4) ?
N2 C3 C2 . . 105.1(4) ?
N2 C3 C4 . . 121.0(4) ?
C2 C3 C4 . . 133.9(5) ?
O7W C4 O3 . . 121.6(5) ?
O7W C4 C3 . . 122.0(5) ?
O3 C4 C3 . . 116.4(4) ?
N1 C5 N2 . . 110.1(4) ?
N1 C5 C6 . . 124.1(10) ?
N2 C5 C6 . . 124.8(10) ?
N1 C5 C6' . . 127.9(19) ?
N2 C5 C6' . . 119.5(18) ?
C6 C5 C6' . . 24.0(15) ?
C5 C6 C7 . . 111.0(14) ?
C5 C6 H6A . . 109.4 ?
C7 C6 H6A . . 109.4 ?
C5 C6 H6B . . 109.4 ?
C7 C6 H6B . . 109.4 ?
H6A C6 H6B . . 108.0 ?
C6 C7 C8 . . 108.5(12) ?
C6 C7 H7A . . 110.0 ?
C8 C7 H7A . . 110.0 ?
C6 C7 H7B . . 110.0 ?
C8 C7 H7B . . 110.0 ?
H7A C7 H7B . . 108.4 ?
O5 C9 O6 . . 122.9(5) ?
O5 C9 C10 . . 117.7(4) ?
O6 C9 C10 . . 119.5(4) ?
N3 C10 C11 . . 110.0(4) ?
N3 C10 C9 . . 118.4(4) ?
C11 C10 C9 . . 131.6(4) ?
N4 C11 C10 . . 105.1(4) ?
N4 C11 C12 . . 122.1(4) ?
C10 C11 C12 . . 132.7(4) ?
O8 C12 O7 . . 123.5(5) ?
O8 C12 C11 . . 120.6(5) ?
O7 C12 C11 . . 116.0(4) ?
N3 C13 N4 . . 110.3(4) ?
N3 C13 C14 . . 126.2(12) ?
N4 C13 C14 . . 122.2(12) ?
N3 C13 C14' . . 125.0(19) ?
N4 C13 C14' . . 123.3(19) ?
C14 C13 C14' . . 21.0(15) ?
C13 C14 C15 . . 112(2) ?
C13 C14 H14A . . 109.3 ?
C15 C14 H14A . . 109.3 ?
C13 C14 H14B . . 109.3 ?
C15 C14 H14B . . 109.3 ?
H14A C14 H14B . . 108.0 ?
C14 C15 C16 . . 111(2) ?
C14 C15 H15A . . 109.3 ?
C16 C15 H15A . . 109.3 ?
C14 C15 H15B . . 109.3 ?
C16 C15 H15B . . 109.3 ?
H15A C15 H15B . . 108.0 ?
C5 C6' C7' . . 105(2) ?
C5 C6' H6'1 . . 110.7 ?
C7' C6' H6'1 . . 110.7 ?
C5 C6' H6'2 . . 110.7 ?
C7' C6' H6'2 . . 110.7 ?
H6'1 C6' H6'2 . . 108.8 ?
C8' C7' C6' . . 114(3) ?
C8' C7' H7'1 . . 108.8 ?
C6' C7' H7'1 . . 108.8 ?
C8' C7' H7'2 . . 108.8 ?
C6' C7' H7'2 . . 108.8 ?
H7'1 C7' H7'2 . . 107.7 ?
C7' C8' H8'1 . . 109.5 ?
C7' C8' H8'2 . . 109.5 ?
H8'1 C8' H8'2 . . 109.5 ?
C7' C8' H8'3 . . 109.5 ?
H8'1 C8' H8'3 . . 109.5 ?
H8'2 C8' H8'3 . . 109.5 ?
C13 C14' C15' . . 110(2) ?
C13 C14' H14C . . 109.6 ?
C15' C14' H14C . . 109.6 ?
C13 C14' H14D . . 109.6 ?
C15' C14' H14D . . 109.6 ?
H14C C14' H14D . . 108.1 ?
C16' C15' C14' . . 112(2) ?
C16' C15' H15C . . 109.1 ?
C14' C15' H15C . . 109.1 ?
C16' C15' H15D . . 109.1 ?
C14' C15' H15D . . 109.1 ?
H15C C15' H15D . . 107.9 ?
C15' C16' H16D . . 109.5 ?
C15' C16' H16E . . 109.5 ?
H16D C16' H16E . . 109.5 ?
C15' C16' H16F . . 109.5 ?
H16D C16' H16F . . 109.5 ?
H16E C16' H16F . . 109.5 ?

loop_
_geom_bond_atom_site_label_1
_geom_bond_atom_site_label_2
_geom_bond_site_symmetry_2
_geom_bond_distance
_geom_bond_publ_flag
Co1 O1W . 2.038(3) ?
Co1 O2W . 2.083(3) ?
Co1 N1 . 2.110(4) ?
Co1 N3 . 2.129(3) ?
Co1 O1 . 2.130(3) ?
Co1 O5 . 2.163(3) ?
N1 C5 . 1.319(5) ?
N1 C2 . 1.362(5) ?
N2 C5 . 1.347(5) ?
N2 C3 . 1.361(5) ?
N2 H2 . 0.8600 ?
N3 C13 . 1.323(5) ?
N3 C10 . 1.366(5) ?
N4 C13 . 1.349(5) ?
N4 C11 . 1.357(5) ?
N4 H4 . 0.8600 ?
O1 C1 . 1.261(5) ?
O2 C1 . 1.256(5) ?
O3 C4 . 1.306(6) ?
O3 H3 . 0.8200 ?
O7W C4 . 1.209(5) ?
O5 C9 . 1.252(5) ?
O6 C9 . 1.271(5) ?
O7 C12 . 1.289(5) ?
O7 H7 . 0.8200 ?
O8 C12 . 1.221(5) ?
O1W H1W . 0.8500 ?
O1W H2W . 0.8500 ?
O2W H4W . 0.8500 ?
O2W H3W . 0.8500 ?
O3W H5W . 0.8500 ?
O3W H6W . 0.8500 ?
O4W H7W . 0.8499 ?
O4W H8W . 0.8499 ?
O5W H9W . 0.8499 ?
O5W H10W . 0.8503 ?
O6W H12W . 0.8501 ?
O6W H11W . 0.8503 ?
C1 C2 . 1.467(6) ?
C2 C3 . 1.364(5) ?
C3 C4 . 1.465(6) ?
C5 C6 . 1.50(3) ?
C5 C6' . 1.51(5) ?
C6 C7 . 1.500(19) ?
C6 H6A . 0.9700 ?
C6 H6B . 0.9700 ?
C7 C8 . 1.552(13) ?
C7 H7A . 0.9700 ?
C7 H7B . 0.9700 ?
C8 H8A . 0.9600 ?
C8 H8B . 0.9600 ?
C8 H8C . 0.9600 ?
C9 C10 . 1.455(6) ?
C10 C11 . 1.373(5) ?
C11 C12 . 1.473(6) ?
C13 C14 . 1.49(3) ?
C13 C14' . 1.52(6) ?
C14 C15 . 1.51(2) ?
C14 H14A . 0.9700 ?
C14 H14B . 0.9700 ?
C15 C16 . 1.52(2) ?
C15 H15A . 0.9700 ?
C15 H15B . 0.9700 ?
C16 H16A . 0.9600 ?
C16 H16B . 0.9600 ?
C16 H16C . 0.9600 ?
C6' C7' . 1.54(5) ?
C6' H6'1 . 0.9700 ?
C6' H6'2 . 0.9700 ?
C7' C8' . 1.51(3) ?
C7' H7'1 . 0.9700 ?
C7' H7'2 . 0.9700 ?
C8' H8'1 . 0.9600 ?
C8' H8'2 . 0.9600 ?
C8' H8'3 . 0.9600 ?
C14' C15' . 1.54(4) ?
C14' H14C . 0.9700 ?
C14' H14D . 0.9700 ?
C15' C16' . 1.53(5) ?
C15' H15C . 0.9700 ?
C15' H15D . 0.9700 ?
C16' H16D . 0.9600 ?
C16' H16E . 0.9600 ?
C16' H16F . 0.9600 ?

loop_
_geom_hbond_atom_site_label_D
_geom_hbond_atom_site_label_H
_geom_hbond_atom_site_label_A
_geom_hbond_site_symmetry_A
_geom_hbond_distance_DH
_geom_hbond_distance_HA
_geom_hbond_distance_DA
_geom_hbond_angle_DHA
N2 H2 O4W . 0.86 1.89 2.745(5) 170.5
N4 H4 O5W 1_455 0.86 1.93 2.752(5) 160.0
O3 H3 O2 . 0.82 1.68 2.500(4) 179.1
O7 H7 O6 . 0.82 1.64 2.461(4) 175.9
O1W H1W O8 2_575 0.85 1.87 2.715(4) 177.7
O1W H2W O3W 1_554 0.85 1.81 2.661(4) 177.2
O2W H4W O7W 2_666 0.85 1.94 2.791(4) 174.3
O2W H3W O8 1_655 0.85 2.05 2.897(4) 174.8
O3W H5W O2 2_666 0.85 1.95 2.796(5) 172.2
O3W H6W O5 2_676 0.85 2.05 2.895(4) 172.0
O3W H6W O6 2_676 0.85 2.63 3.206(4) 126.6
O4W H8W O6W . 0.85 1.89 2.674(7) 152.4
O5W H9W O3W 1_554 0.85 2.08 2.867(5) 153.0
O5W H10W O7W 2_666 0.85 2.33 3.092(5) 148.9
O6W H12W O6W 2_667 0.85 1.68 2.162(11) 113.4
O6W H12W O1 1_556 0.85 2.14 2.730(6) 125.9
O6W H11W O5W 2_666 0.85 2.05 2.588(7) 120.9

loop_
_geom_torsion_atom_site_label_1
_geom_torsion_atom_site_label_2
_geom_torsion_atom_site_label_3
_geom_torsion_atom_site_label_4
_geom_torsion_site_symmetry_1
_geom_torsion_site_symmetry_2
_geom_torsion_site_symmetry_3
_geom_torsion_site_symmetry_4
_geom_torsion
_geom_torsion_publ_flag
O1W Co1 N1 C5 . . . . 165.8(7) ?
O2W Co1 N1 C5 . . . . 83.8(5) ?
N3 Co1 N1 C5 . . . . -87.1(5) ?
O1 Co1 N1 C5 . . . . 175.6(5) ?
O5 Co1 N1 C5 . . . . -9.1(5) ?
O1W Co1 N1 C2 . . . . -12.3(9) ?
O2W Co1 N1 C2 . . . . -94.4(3) ?
N3 Co1 N1 C2 . . . . 94.8(3) ?
O1 Co1 N1 C2 . . . . -2.6(3) ?
O5 Co1 N1 C2 . . . . 172.7(3) ?
O1W Co1 N3 C13 . . . . 85.1(5) ?
O2W Co1 N3 C13 . . . . 173.2(7) ?
N1 Co1 N3 C13 . . . . -85.1(5) ?
O1 Co1 N3 C13 . . . . -6.6(5) ?
O5 Co1 N3 C13 . . . . 174.6(5) ?
O1W Co1 N3 C10 . . . . -84.9(3) ?
O2W Co1 N3 C10 . . . . 3.3(10) ?
N1 Co1 N3 C10 . . . . 104.9(3) ?
O1 Co1 N3 C10 . . . . -176.5(3) ?
O5 Co1 N3 C10 . . . . 4.7(3) ?
O1W Co1 O1 C1 . . . . -178.8(3) ?
O2W Co1 O1 C1 . . . . 90.8(3) ?
N1 Co1 O1 C1 . . . . 3.0(3) ?
N3 Co1 O1 C1 . . . . -89.2(3) ?
O5 Co1 O1 C1 . . . . -74.6(15) ?
O1W Co1 O5 C9 . . . . 84.7(3) ?
O2W Co1 O5 C9 . . . . 175.0(3) ?
N1 Co1 O5 C9 . . . . -96.2(3) ?
N3 Co1 O5 C9 . . . . -4.8(3) ?
O1 Co1 O5 C9 . . . . -19.6(16) ?
Co1 O1 C1 O2 . . . . 177.2(3) ?
Co1 O1 C1 C2 . . . . -2.7(4) ?
C5 N1 C2 C3 . . . . 0.7(5) ?
Co1 N1 C2 C3 . . . . 179.5(3) ?
C5 N1 C2 C1 . . . . -176.7(4) ?
Co1 N1 C2 C1 . . . . 2.1(4) ?
O2 C1 C2 N1 . . . . -179.6(4) ?
O1 C1 C2 N1 . . . . 0.4(5) ?
O2 C1 C2 C3 . . . . 3.8(7) ?
O1 C1 C2 C3 . . . . -176.3(4) ?
C5 N2 C3 C2 . . . . 0.4(5) ?
C5 N2 C3 C4 . . . . 179.0(4) ?
N1 C2 C3 N2 . . . . -0.7(4) ?
C1 C2 C3 N2 . . . . 176.2(4) ?
N1 C2 C3 C4 . . . . -179.0(4) ?
C1 C2 C3 C4 . . . . -2.1(8) ?
N2 C3 C4 O7W . . . . -0.6(6) ?
C2 C3 C4 O7W . . . . 177.6(4) ?
N2 C3 C4 O3 . . . . -179.1(4) ?
C2 C3 C4 O3 . . . . -1.0(7) ?
C2 N1 C5 N2 . . . . -0.4(5) ?
Co1 N1 C5 N2 . . . . -178.6(3) ?
C2 N1 C5 C6 . . . . 168.5(10) ?
Co1 N1 C5 C6 . . . . -9.7(12) ?
C2 N1 C5 C6' . . . . -162.0(19) ?
Co1 N1 C5 C6' . . . . 20(2) ?
C3 N2 C5 N1 . . . . 0.0(5) ?
C3 N2 C5 C6 . . . . -168.8(9) ?
C3 N2 C5 C6' . . . . 163.4(19) ?
N1 C5 C6 C7 . . . . 98.6(14) ?
N2 C5 C6 C7 . . . . -94.1(16) ?
C6' C5 C6 C7 . . . . -9(5) ?
C5 C6 C7 C8 . . . . -172.3(11) ?
Co1 O5 C9 O6 . . . . -175.8(3) ?
Co1 O5 C9 C10 . . . . 3.9(5) ?
C13 N3 C10 C11 . . . . -0.3(5) ?
Co1 N3 C10 C11 . . . . 173.4(3) ?
C13 N3 C10 C9 . . . . -178.1(4) ?
Co1 N3 C10 C9 . . . . -4.5(5) ?
O5 C9 C10 N3 . . . . 0.4(6) ?
O6 C9 C10 N3 . . . . -179.9(4) ?
O5 C9 C10 C11 . . . . -176.8(4) ?
O6 C9 C10 C11 . . . . 2.8(7) ?
C13 N4 C11 C10 . . . . 0.0(5) ?
C13 N4 C11 C12 . . . . 178.7(4) ?
N3 C10 C11 N4 . . . . 0.2(5) ?
C9 C10 C11 N4 . . . . 177.6(4) ?
N3 C10 C11 C12 . . . . -178.3(4) ?
C9 C10 C11 C12 . . . . -0.9(8) ?
N4 C11 C12 O8 . . . . -0.6(6) ?
C10 C11 C12 O8 . . . . 177.6(4) ?
N4 C11 C12 O7 . . . . 180.0(4) ?
C10 C11 C12 O7 . . . . -1.8(7) ?
C10 N3 C13 N4 . . . . 0.2(5) ?
Co1 N3 C13 N4 . . . . -170.0(3) ?
C10 N3 C13 C14 . . . . -167.0(10) ?
Co1 N3 C13 C14 . . . . 22.7(12) ?
C10 N3 C13 C14' . . . . 167.2(15) ?
Co1 N3 C13 C14' . . . . -3.1(16) ?
C11 N4 C13 N3 . . . . -0.1(5) ?
C11 N4 C13 C14 . . . . 167.7(9) ?
C11 N4 C13 C14' . . . . -167.3(15) ?
N3 C13 C14 C15 . . . . 83(2) ?
N4 C13 C14 C15 . . . . -83(2) ?
C14' C13 C14 C15 . . . . 178(10) ?
C13 C14 C15 C16 . . . . -172.5(16) ?
N1 C5 C6' C7' . . . . -95(3) ?
N2 C5 C6' C7' . . . . 105(3) ?
C6 C5 C6' C7' . . . . -5(4) ?
C5 C6' C7' C8' . . . . -70(3) ?
N3 C13 C14' C15' . . . . 123(2) ?
N4 C13 C14' C15' . . . . -71(3) ?
C14 C13 C14' C15' . . . . 23(6) ?
C13 C14' C15' C16' . . . . -60(4) ?
